data_7209210
loop_
_publ_author_name
'Bukenya, Shamim'
'Munshi, Tasnim'
'Scowen, Ian J.'
'Skyner, Rachael'
'Whitaker, Darren A.'
'Seaton, Colin C.'

_publ_section_title
;
 Building multi-component crystals from cations and co-crystals: the use
 of chaperones
;
_journal_issue 12
_journal_name_full CrystEngComm
_journal_page_first 2241
_journal_paper_doi 10.1039/c2ce26498f
_journal_volume 15
_journal_year 2013
_chemical_formula_moiety 'C7 H3 K N2 O6, C9 H11 N O2'
_chemical_formula_sum 'C16 H14 K N3 O8'
_chemical_formula_weight 415.40
_chemical_name_systematic
;
Potassium 3,5-dinitrobenzoate 4-(N,N'-dimethylamino)benzoic acid
;
_space_group_IT_number 14
_symmetry_cell_setting monoclinic
_symmetry_space_group_name_Hall '-P 2ybc'
_symmetry_space_group_name_H-M 'P 1 21/c 1'
_atom_sites_solution_hydrogens geom
_atom_sites_solution_primary direct
_atom_sites_solution_secondary difmap
_audit_creation_method SHELXL-97
_cell_angle_alpha 90.00
_cell_angle_beta 99.5560(10)
_cell_angle_gamma 90.00
_cell_formula_units_Z 4
_cell_length_a 19.7525(3)
_cell_length_b 10.7903(2)
_cell_length_c 8.27930(10)
_cell_measurement_reflns_used 9984
_cell_measurement_temperature 296(2)
_cell_measurement_theta_max 29.83
_cell_measurement_theta_min 2.82
_cell_volume 1740.13(5)
_computing_cell_refinement 'Bruker SAINT'
_computing_data_collection 'Bruker APEX2'
_computing_data_reduction 'Bruker SAINT'
_computing_molecular_graphics 'Bruker SHELXTL'
_computing_publication_material 'Bruker SHELXTL'
_computing_structure_refinement 'SHELXL-97 (Sheldrick, 1997)'
_computing_structure_solution 'SHELXS-97 (Sheldrick, 1990)'
_diffrn_ambient_temperature 296(2)
_diffrn_measured_fraction_theta_full 0.998
_diffrn_measured_fraction_theta_max 0.998
_diffrn_measurement_device_type 'Bruker APEX-II CCD'
_diffrn_measurement_method '\f and \w scans'
_diffrn_radiation_monochromator graphite
_diffrn_radiation_source 'fine-focus sealed tube'
_diffrn_radiation_type MoK\a
_diffrn_radiation_wavelength 0.71073
_diffrn_reflns_av_R_equivalents 0.0480
_diffrn_reflns_av_sigmaI/netI 0.0229
_diffrn_reflns_limit_h_max 29
_diffrn_reflns_limit_h_min -29
_diffrn_reflns_limit_k_max 16
_diffrn_reflns_limit_k_min -16
_diffrn_reflns_limit_l_max 12
_diffrn_reflns_limit_l_min -12
_diffrn_reflns_number 76419
_diffrn_reflns_theta_full 32.08
_diffrn_reflns_theta_max 32.08
_diffrn_reflns_theta_min 2.82
_diffrn_standards_number 0
_exptl_absorpt_coefficient_mu 0.359
_exptl_absorpt_correction_T_max 0.9770
_exptl_absorpt_correction_T_min 0.8810
_exptl_absorpt_correction_type none
_exptl_crystal_colour colourless
_exptl_crystal_density_diffrn 1.586
_exptl_crystal_density_meas 0
_exptl_crystal_density_method 'not measured'
_exptl_crystal_description plate
_exptl_crystal_F_000 856
_exptl_crystal_size_max 0.36
_exptl_crystal_size_mid 0.28
_exptl_crystal_size_min 0.07
_refine_diff_density_max 0.347
_refine_diff_density_min -0.457
_refine_diff_density_rms 0.055
_refine_ls_extinction_method none
_refine_ls_goodness_of_fit_ref 1.035
_refine_ls_hydrogen_treatment mixed
_refine_ls_matrix_type full
_refine_ls_number_parameters 259
_refine_ls_number_reflns 6089
_refine_ls_number_restraints 0
_refine_ls_restrained_S_all 1.035
_refine_ls_R_factor_all 0.0625
_refine_ls_R_factor_gt 0.0400
_refine_ls_shift/su_max 0.305
_refine_ls_shift/su_mean 0.005
_refine_ls_structure_factor_coef Fsqd
_refine_ls_weighting_details 'calc w=1/[\s^2^(Fo^2^)+(0.0608P)^2^+0.3177P] where P=(Fo^2^+2Fc^2^)/3'
_refine_ls_weighting_scheme calc
_refine_ls_wR_factor_gt 0.1072
_refine_ls_wR_factor_ref 0.1195
_reflns_number_gt 4388
_reflns_number_total 6089
_reflns_threshold_expression >2sigma(I)
_cod_data_source_file c2ce26498f.txt
_cod_data_source_block K_complex_I
_cod_depositor_comments
;
The following automatic conversions were performed:

'_symmetry_cell_setting' value 'Monoclinic' changed to 'monoclinic'
according to /home/saulius/struct/CIF-dictionaries/cif_core.dic
dictionary named 'cif_core.dic' version 2.4.2 from 2011-04-26.

Automatic conversion script
Id: cif_fix_values 1891 2012-01-12 08:04:46Z andrius 
;
_cod_original_sg_symbol_H-M P2(1)/c
_cod_database_code 7209210

loop_
_symmetry_equiv_pos_as_xyz
'x, y, z'
'-x, y+1/2, -z+1/2'
'-x, -y, -z'
'x, -y-1/2, z-1/2'

loop_
_atom_site_label
_atom_site_type_symbol
_atom_site_fract_x
_atom_site_fract_y
_atom_site_fract_z
_atom_site_U_iso_or_equiv
_atom_site_adp_type
_atom_site_occupancy
_atom_site_symmetry_multiplicity
_atom_site_calc_flag
_atom_site_refinement_flags
K1 K 0.198165(16) 0.73112(3) 0.34847(4) 0.03895(9) Uani 1 1 d .
C1A C 0.13913(6) 1.11207(11) 0.10070(15) 0.0291(2) Uani 1 1 d .
C2A C 0.16316(6) 1.22835(12) 0.15363(16) 0.0318(2) Uani 1 1 d .
H2A H 0.2015 1.2361 0.2350 0.038 Uiso 1 1 calc R
C3A C 0.12953(6) 1.33275(11) 0.08412(15) 0.0310(2) Uani 1 1 d .
C4A C 0.07169(6) 1.32744(12) -0.03493(15) 0.0316(2) Uani 1 1 d .
H4A H 0.0491 1.3985 -0.0789 0.038 Uiso 1 1 calc R
C5A C 0.04937(6) 1.20977(11) -0.08470(15) 0.0289(2) Uani 1 1 d .
C6A C 0.08179(6) 1.10247(11) -0.02183(15) 0.0294(2) Uani 1 1 d .
H6A H 0.0656 1.0253 -0.0606 0.035 Uiso 1 1 calc R
C7A C 0.17393(6) 0.99605(12) 0.17803(16) 0.0338(3) Uani 1 1 d .
O1A O 0.20659(5) 1.00841(11) 0.32014(13) 0.0472(3) Uani 1 1 d .
O2A O 0.16578(7) 0.89912(10) 0.09671(13) 0.0503(3) Uani 1 1 d .
N3A N 0.15484(7) 1.45555(11) 0.14465(15) 0.0397(3) Uani 1 1 d .
O3A O 0.20829(7) 1.46007(11) 0.24103(16) 0.0614(3) Uani 1 1 d .
O4A O 0.12079(7) 1.54605(10) 0.09876(18) 0.0641(4) Uani 1 1 d .
N5A N -0.01178(6) 1.19804(12) -0.21284(14) 0.0372(2) Uani 1 1 d .
O5A O -0.03912(6) 1.29220(12) -0.27242(17) 0.0600(3) Uani 1 1 d .
O6A O -0.03114(6) 1.09422(12) -0.25532(17) 0.0626(3) Uani 1 1 d .
C1B C 0.40588(6) 0.61132(11) 0.20333(15) 0.0297(2) Uani 1 1 d .
C2B C 0.45569(7) 0.52684(13) 0.17282(16) 0.0351(3) Uani 1 1 d .
H2B H 0.4445 0.4683 0.0903 0.042 Uiso 1 1 calc R
C3B C 0.52087(7) 0.52805(13) 0.26151(17) 0.0367(3) Uani 1 1 d .
H3B H 0.5530 0.4710 0.2373 0.044 Uiso 1 1 calc R
C4B C 0.53993(6) 0.61425(12) 0.38859(15) 0.0320(2) Uani 1 1 d .
C5B C 0.48918(7) 0.69901(12) 0.42039(17) 0.0354(3) Uani 1 1 d .
H5B H 0.4998 0.7568 0.5041 0.042 Uiso 1 1 calc R
C6B C 0.42425(7) 0.69696(12) 0.32881(17) 0.0339(3) Uani 1 1 d .
H6B H 0.3919 0.7542 0.3513 0.041 Uiso 1 1 calc R
C7B C 0.33663(6) 0.61189(12) 0.10601(16) 0.0324(3) Uani 1 1 d .
O1B O 0.29122(5) 0.68451(10) 0.12519(13) 0.0427(2) Uani 1 1 d .
O2B O 0.32752(6) 0.52557(12) -0.00914(15) 0.0538(3) Uani 1 1 d .
H2BO H 0.2869(12) 0.523(2) -0.060(3) 0.074(7) Uiso 1 1 d .
N1B N 0.60495(6) 0.61558(12) 0.47620(15) 0.0429(3) Uani 1 1 d .
C8B C 0.62517(9) 0.70314(18) 0.6075(2) 0.0560(4) Uani 1 1 d .
H8B1 H 0.6356 0.7815 0.5625 0.084 Uiso 1 1 calc R
H8B2 H 0.6650 0.6726 0.6787 0.084 Uiso 1 1 calc R
H8B3 H 0.5883 0.7135 0.6687 0.084 Uiso 1 1 calc R
C9B C 0.65724(8) 0.5333(2) 0.4342(2) 0.0565(4) Uani 1 1 d .
H9B1 H 0.6433 0.4489 0.4448 0.085 Uiso 1 1 calc R
H9B2 H 0.6997 0.5480 0.5066 0.085 Uiso 1 1 calc R
H9B3 H 0.6633 0.5485 0.3232 0.085 Uiso 1 1 calc R

loop_
_atom_site_aniso_label
_atom_site_aniso_U_11
_atom_site_aniso_U_22
_atom_site_aniso_U_33
_atom_site_aniso_U_23
_atom_site_aniso_U_13
_atom_site_aniso_U_12
K1 0.04857(17) 0.03293(15) 0.03337(16) 0.00299(11) 0.00099(12) -0.00697(12)
C1A 0.0302(5) 0.0283(6) 0.0292(6) 0.0011(4) 0.0058(4) 0.0037(4)
C2A 0.0309(5) 0.0329(6) 0.0308(6) -0.0013(5) 0.0030(4) 0.0003(5)
C3A 0.0364(6) 0.0267(5) 0.0307(6) -0.0029(4) 0.0081(5) -0.0020(5)
C4A 0.0359(6) 0.0275(6) 0.0318(6) 0.0025(5) 0.0067(5) 0.0038(4)
C5A 0.0264(5) 0.0319(6) 0.0280(6) 0.0010(4) 0.0034(4) 0.0019(4)
C6A 0.0312(5) 0.0264(5) 0.0305(6) -0.0014(4) 0.0056(4) -0.0004(4)
C7A 0.0336(6) 0.0336(6) 0.0346(7) 0.0050(5) 0.0071(5) 0.0087(5)
O1A 0.0456(6) 0.0487(6) 0.0420(6) 0.0052(5) -0.0080(4) 0.0105(5)
O2A 0.0752(8) 0.0330(5) 0.0421(6) -0.0001(4) 0.0075(5) 0.0190(5)
N3A 0.0510(7) 0.0310(6) 0.0379(6) -0.0040(5) 0.0094(5) -0.0059(5)
O3A 0.0690(8) 0.0449(7) 0.0620(8) -0.0036(6) -0.0137(6) -0.0186(6)
O4A 0.0778(9) 0.0299(6) 0.0799(9) -0.0119(6) -0.0008(7) 0.0066(5)
N5A 0.0303(5) 0.0445(6) 0.0350(6) 0.0003(5) 0.0002(4) 0.0015(4)
O5A 0.0507(6) 0.0564(7) 0.0643(8) 0.0068(6) -0.0160(6) 0.0157(5)
O6A 0.0563(7) 0.0531(7) 0.0686(8) -0.0074(6) -0.0181(6) -0.0109(6)
C1B 0.0292(5) 0.0308(6) 0.0292(6) 0.0010(4) 0.0051(4) 0.0008(4)
C2B 0.0359(6) 0.0361(6) 0.0324(6) -0.0072(5) 0.0030(5) 0.0033(5)
C3B 0.0340(6) 0.0392(7) 0.0364(7) -0.0055(5) 0.0044(5) 0.0085(5)
C4B 0.0307(5) 0.0357(6) 0.0294(6) 0.0030(5) 0.0041(5) 0.0010(5)
C5B 0.0370(6) 0.0325(6) 0.0356(7) -0.0072(5) 0.0030(5) 0.0003(5)
C6B 0.0331(6) 0.0311(6) 0.0380(7) -0.0038(5) 0.0070(5) 0.0033(5)
C7B 0.0320(6) 0.0341(6) 0.0310(6) 0.0013(5) 0.0049(5) -0.0002(5)
O1B 0.0334(5) 0.0441(6) 0.0489(6) -0.0042(5) 0.0017(4) 0.0084(4)
O2B 0.0368(5) 0.0645(7) 0.0545(7) -0.0257(6) -0.0085(5) 0.0091(5)
N1B 0.0333(5) 0.0530(7) 0.0396(6) -0.0058(5) -0.0016(5) 0.0048(5)
C8B 0.0473(8) 0.0561(10) 0.0577(10) -0.0103(8) -0.0109(7) -0.0025(7)
C9B 0.0350(7) 0.0823(13) 0.0502(9) -0.0040(9) 0.0010(6) 0.0160(8)

loop_
_atom_type_symbol
_atom_type_description
_atom_type_scat_dispersion_real
_atom_type_scat_dispersion_imag
_atom_type_scat_source
C C 0.0033 0.0016 'International Tables Vol C Tables 4.2.6.8 and 6.1.1.4'
H H 0.0000 0.0000 'International Tables Vol C Tables 4.2.6.8 and 6.1.1.4'
O O 0.0106 0.0060 'International Tables Vol C Tables 4.2.6.8 and 6.1.1.4'
K K 0.2009 0.2494 'International Tables Vol C Tables 4.2.6.8 and 6.1.1.4'
N N 0.0061 0.0033 'International Tables Vol C Tables 4.2.6.8 and 6.1.1.4'

loop_
_geom_angle_atom_site_label_1
_geom_angle_atom_site_label_2
_geom_angle_atom_site_label_3
_geom_angle
_geom_angle_site_symmetry_1
_geom_angle_site_symmetry_3
O2A K1 O2A 151.44(5) 4_576 .
O2A K1 O1B 75.63(3) 4_576 4_576
O2A K1 O1B 115.93(3) . 4_576
O2A K1 O1B 132.13(4) 4_576 .
O2A K1 O1B 73.75(3) . .
O1B K1 O1B 100.29(3) 4_576 .
O2A K1 O1A 127.64(4) 4_576 .
O2A K1 O1A 45.23(3) . .
O1B K1 O1A 72.97(3) 4_576 .
O1B K1 O1A 94.29(3) . .
O2A K1 O3A 75.87(4) 4_576 1_545
O2A K1 O3A 115.16(3) . 1_545
O1B K1 O3A 118.31(3) 4_576 1_545
O1B K1 O3A 64.26(4) . 1_545
O1A K1 O3A 156.49(4) . 1_545
O2A K1 O4A 91.14(4) 4_576 1_545
O2A K1 O4A 83.81(4) . 1_545
O1B K1 O4A 158.32(4) 4_576 1_545
O1B K1 O4A 75.72(4) . 1_545
O1A K1 O4A 128.19(3) . 1_545
O3A K1 O4A 40.54(3) 1_545 1_545
O2A K1 O5A 75.45(4) 4_576 3_575
O2A K1 O5A 78.48(4) . 3_575
O1B K1 O5A 133.34(4) 4_576 3_575
O1B K1 O5A 126.22(3) . 3_575
O1A K1 O5A 97.58(3) . 3_575
O3A K1 O5A 88.65(4) 1_545 3_575
O4A K1 O5A 56.05(4) 1_545 3_575
O2A K1 C7A 141.22(4) 4_576 .
O2A K1 C7A 22.60(3) . .
O1B K1 C7A 95.69(3) 4_576 .
O1B K1 C7A 86.39(3) . .
O1A K1 C7A 23.07(3) . .
O3A K1 C7A 137.50(4) 1_545 .
O4A K1 C7A 105.19(4) 1_545 .
O5A K1 C7A 84.87(3) 3_575 .
O2A K1 N3A 81.40(3) 4_576 1_545
O2A K1 N3A 100.90(3) . 1_545
O1B K1 N3A 138.14(3) 4_576 1_545
O1B K1 N3A 70.53(3) . 1_545
O1A K1 N3A 146.12(3) . 1_545
O3A K1 N3A 20.37(3) 1_545 1_545
O4A K1 N3A 20.34(3) 1_545 1_545
O5A K1 N3A 70.82(3) 3_575 1_545
C7A K1 N3A 123.26(3) . 1_545
O2A K1 K1 40.66(2) 4_576 4_576
O2A K1 K1 130.53(3) . 4_576
O1B K1 K1 43.31(2) 4_576 4_576
O1B K1 K1 140.07(2) . 4_576
O1A K1 K1 89.39(2) . 4_576
O3A K1 K1 113.08(3) 1_545 4_576
O4A K1 K1 130.35(3) 1_545 4_576
O5A K1 K1 92.44(3) 3_575 4_576
C7A K1 K1 109.14(3) . 4_576
N3A K1 K1 121.96(2) 1_545 4_576
O2A K1 K1 149.57(3) 4_576 4_575
O2A K1 K1 38.86(2) . 4_575
O1B K1 K1 131.67(2) 4_576 4_575
O1B K1 K1 42.92(2) . 4_575
O1A K1 K1 79.39(2) . 4_575
O3A K1 K1 78.13(3) 1_545 4_575
O4A K1 K1 58.61(3) 1_545 4_575
O5A K1 K1 88.47(3) 3_575 4_575
C7A K1 K1 59.77(2) . 4_575
N3A K1 K1 68.85(2) 1_545 4_575
K1 K1 K1 168.760(17) 4_576 4_575
C2A C1A C6A 119.44(11) . .
C2A C1A C7A 120.39(11) . .
C6A C1A C7A 120.15(11) . .
C3A C2A C1A 119.33(12) . .
C3A C2A H2A 120.3 . .
C1A C2A H2A 120.3 . .
C4A C3A C2A 123.12(12) . .
C4A C3A N3A 118.27(11) . .
C2A C3A N3A 118.56(12) . .
C3A C4A C5A 115.81(11) . .
C3A C4A H4A 122.1 . .
C5A C4A H4A 122.1 . .
C6A C5A C4A 123.47(11) . .
C6A C5A N5A 118.15(11) . .
C4A C5A N5A 118.37(11) . .
C5A C6A C1A 118.80(11) . .
C5A C6A H6A 120.6 . .
C1A C6A H6A 120.6 . .
O2A C7A O1A 126.91(13) . .
O2A C7A C1A 117.25(12) . .
O1A C7A C1A 115.81(12) . .
O2A C7A K1 58.70(7) . .
O1A C7A K1 70.33(8) . .
C1A C7A K1 161.87(8) . .
C7A O1A K1 86.60(8) . .
C7A O2A K1 147.24(10) . 4_575
C7A O2A K1 98.70(8) . .
K1 O2A K1 100.48(3) 4_575 .
O4A N3A O3A 123.43(13) . .
O4A N3A C3A 118.62(12) . .
O3A N3A C3A 117.93(12) . .
O4A N3A K1 62.53(8) . 1_565
O3A N3A K1 61.75(8) . 1_565
C3A N3A K1 169.06(8) . 1_565
N3A O3A K1 97.89(9) . 1_565
N3A O4A K1 97.13(9) . 1_565
O6A N5A O5A 123.71(13) . .
O6A N5A C5A 117.87(11) . .
O5A N5A C5A 118.40(12) . .
N5A O5A K1 112.34(10) . 3_575
C6B C1B C2B 117.67(12) . .
C6B C1B C7B 120.69(11) . .
C2B C1B C7B 121.63(11) . .
C3B C2B C1B 121.62(12) . .
C3B C2B H2B 119.2 . .
C1B C2B H2B 119.2 . .
C2B C3B C4B 121.12(12) . .
C2B C3B H3B 119.4 . .
C4B C3B H3B 119.4 . .
N1B C4B C3B 120.98(12) . .
N1B C4B C5B 121.84(12) . .
C3B C4B C5B 117.18(11) . .
C6B C5B C4B 120.75(12) . .
C6B C5B H5B 119.6 . .
C4B C5B H5B 119.6 . .
C5B C6B C1B 121.65(12) . .
C5B C6B H6B 119.2 . .
C1B C6B H6B 119.2 . .
O1B C7B O2B 122.03(12) . .
O1B C7B C1B 124.68(12) . .
O2B C7B C1B 113.28(11) . .
C7B O1B K1 119.47(9) . 4_575
C7B O1B K1 139.62(9) . .
K1 O1B K1 93.77(3) 4_575 .
C7B O2B H2BO 112.7(16) . .
C4B N1B C9B 120.75(13) . .
C4B N1B C8B 121.61(13) . .
C9B N1B C8B 117.55(13) . .
N1B C8B H8B1 109.5 . .
N1B C8B H8B2 109.5 . .
H8B1 C8B H8B2 109.5 . .
N1B C8B H8B3 109.5 . .
H8B1 C8B H8B3 109.5 . .
H8B2 C8B H8B3 109.5 . .
N1B C9B H9B1 109.5 . .
N1B C9B H9B2 109.5 . .
H9B1 C9B H9B2 109.5 . .
N1B C9B H9B3 109.5 . .
H9B1 C9B H9B3 109.5 . .
H9B2 C9B H9B3 109.5 . .

loop_
_geom_bond_atom_site_label_1
_geom_bond_atom_site_label_2
_geom_bond_distance
_geom_bond_site_symmetry_2
K1 O2A 2.6542(11) 4_576
K1 O2A 2.7563(11) .
K1 O1B 2.8386(11) 4_576
K1 O1B 2.8595(11) .
K1 O1A 3.0079(12) .
K1 O3A 3.0731(13) 1_545
K1 O4A 3.0902(13) 1_545
K1 O5A 3.1099(13) 3_575
K1 C7A 3.1887(13) .
K1 N3A 3.4558(12) 1_545
K1 K1 4.1596 4_576
K1 K1 4.1597 4_575
C1A C2A 1.3865(17) .
C1A C6A 1.3934(17) .
C1A C7A 1.5177(17) .
C2A C3A 1.3836(18) .
C2A H2A 0.9300 .
C3A C4A 1.3807(18) .
C3A N3A 1.4743(16) .
C4A C5A 1.3842(17) .
C4A H4A 0.9300 .
C5A C6A 1.3823(17) .
C5A N5A 1.4749(16) .
C6A H6A 0.9300 .
C7A O2A 1.2398(17) .
C7A O1A 1.2515(17) .
O2A K1 2.6542(11) 4_575
N3A O4A 1.2105(17) .
N3A O3A 1.2142(17) .
N3A K1 3.4558(12) 1_565
O3A K1 3.0732(13) 1_565
O4A K1 3.0901(13) 1_565
N5A O6A 1.2166(17) .
N5A O5A 1.2161(16) .
O5A K1 3.1100(13) 3_575
C1B C6B 1.3928(18) .
C1B C2B 1.3948(17) .
C1B C7B 1.4678(17) .
C2B C3B 1.3722(18) .
C2B H2B 0.9300 .
C3B C4B 1.4080(18) .
C3B H3B 0.9300 .
C4B N1B 1.3663(17) .
C4B C5B 1.4135(18) .
C5B C6B 1.3774(19) .
C5B H5B 0.9300 .
C6B H6B 0.9300 .
C7B O1B 1.2211(16) .
C7B O2B 1.3236(17) .
O1B K1 2.8387(11) 4_575
O2B H2BO 0.84(2) .
N1B C9B 1.447(2) .
N1B C8B 1.446(2) .
C8B H8B1 0.9600 .
C8B H8B2 0.9600 .
C8B H8B3 0.9600 .
C9B H9B1 0.9600 .
C9B H9B2 0.9600 .
C9B H9B3 0.9600 .
